data_4065324
loop_
_publ_author_name
'Marchetti, Fabio'
'Pettinari, Claudio'
'Pettinari, Riccardo'
'Cerquetella, Adele'
'Martins, Lu\'isa M. D. R. S.'
'Guedes da Silva, M. F\'atima C.'
'Silva, Telma F. S.'
'Pombeiro, Armando J. L.'

_publ_section_title
;
 Ruthenium(II) Arene Complexes Bearing Tris(pyrazolyl)methanesulfonate
 Capping Ligands. Electrochemistry, Spectroscopic, and X-ray Structural
 Characterization
;
_journal_issue 22
_journal_name_full Organometallics
_journal_page_first 6180
_journal_paper_doi 10.1021/om200713v
_journal_volume 30
_journal_year 2011
_chemical_formula_moiety 'C20 H23 N6 O3 Ru S, B F4'
_chemical_formula_sum 'C20 H23 B F4 N6 O3 Ru S'
_chemical_formula_weight 615.38
_chemical_name_systematic
;
 ?
;
_space_group_IT_number 2
_symmetry_cell_setting triclinic
_symmetry_space_group_name_Hall '-P 1'
_symmetry_space_group_name_H-M 'P -1'
_atom_sites_solution_hydrogens geom
_atom_sites_solution_primary direct
_atom_sites_solution_secondary difmap
_audit_creation_method SHELXL-97
_cell_angle_alpha 89.147(6)
_cell_angle_beta 74.966(7)
_cell_angle_gamma 86.404(6)
_cell_formula_units_Z 2
_cell_length_a 8.8436(10)
_cell_length_b 10.5078(10)
_cell_length_c 12.6238(14)
_cell_measurement_reflns_used 5564
_cell_measurement_temperature 150(2)
_cell_measurement_theta_max 27.34
_cell_measurement_theta_min 2.68
_cell_volume 1130.7(2)
_computing_cell_refinement 'Bruker SMART'
_computing_data_collection 'Bruker SMART'
_computing_data_reduction 'Bruker SAINT'
_computing_structure_refinement 'SHELXL-97 (Sheldrick, 1997)'
_diffrn_ambient_temperature 150(2)
_diffrn_measured_fraction_theta_full 0.994
_diffrn_measured_fraction_theta_max 0.994
_diffrn_measurement_device_type 'CCD area detector'
_diffrn_measurement_method 'phi and omega scans'
_diffrn_radiation_monochromator graphite
_diffrn_radiation_source 'fine-focus sealed tube'
_diffrn_radiation_type MoK\a
_diffrn_radiation_wavelength 0.71069
_diffrn_reflns_av_R_equivalents 0.0222
_diffrn_reflns_av_sigmaI/netI 0.0345
_diffrn_reflns_limit_h_max 9
_diffrn_reflns_limit_h_min -10
_diffrn_reflns_limit_k_max 12
_diffrn_reflns_limit_k_min -12
_diffrn_reflns_limit_l_max 15
_diffrn_reflns_limit_l_min -15
_diffrn_reflns_number 8840
_diffrn_reflns_theta_full 25.35
_diffrn_reflns_theta_max 25.35
_diffrn_reflns_theta_min 2.56
_exptl_absorpt_coefficient_mu 0.857
_exptl_absorpt_correction_T_max 0.9346
_exptl_absorpt_correction_T_min 0.7771
_exptl_absorpt_correction_type multi-scan
_exptl_absorpt_process_details sadabs
_exptl_crystal_colour yellow
_exptl_crystal_density_diffrn 1.807
_exptl_crystal_density_method 'not measured'
_exptl_crystal_description prism
_exptl_crystal_F_000 620
_exptl_crystal_size_max 0.31
_exptl_crystal_size_mid 0.21
_exptl_crystal_size_min 0.08
_refine_diff_density_max 1.106
_refine_diff_density_min -0.754
_refine_diff_density_rms 0.081
_refine_ls_extinction_method none
_refine_ls_goodness_of_fit_ref 1.084
_refine_ls_hydrogen_treatment constr
_refine_ls_matrix_type full
_refine_ls_number_parameters 326
_refine_ls_number_reflns 4115
_refine_ls_number_restraints 0
_refine_ls_restrained_S_all 1.084
_refine_ls_R_factor_all 0.0367
_refine_ls_R_factor_gt 0.0276
_refine_ls_shift/su_max 0.001
_refine_ls_shift/su_mean 0.000
_refine_ls_structure_factor_coef Fsqd
_refine_ls_weighting_details 'calc w=1/[\s^2^(Fo^2^)+(0.0321P)^2^+0.5236P] where P=(Fo^2^+2Fc^2^)/3'
_refine_ls_weighting_scheme calc
_refine_ls_wR_factor_gt 0.0638
_refine_ls_wR_factor_ref 0.0668
_reflns_number_gt 3578
_reflns_number_total 4115
_reflns_threshold_expression >2sigma(I)
_cod_data_source_file om200713v_si_001.cif
_cod_data_source_block Compound4
_cod_database_code 4065324

loop_
_symmetry_equiv_pos_as_xyz
'x, y, z'
'-x, -y, -z'

loop_
_atom_site_label
_atom_site_type_symbol
_atom_site_fract_x
_atom_site_fract_y
_atom_site_fract_z
_atom_site_U_iso_or_equiv
_atom_site_adp_type
_atom_site_occupancy
_atom_site_symmetry_multiplicity
_atom_site_calc_flag
_atom_site_refinement_flags
C1 C 0.1665(3) 0.2784(2) 0.0534(2) 0.0172(6) Uani 1 1 d .
C2 C 0.0662(3) 0.1759(2) 0.0902(2) 0.0183(6) Uani 1 1 d .
H2 H 0.1016 0.0913 0.0665 0.022 Uiso 1 1 calc R
C3 C -0.0823(3) 0.1990(3) 0.1602(2) 0.0198(6) Uani 1 1 d .
H3 H -0.1463 0.1295 0.1844 0.024 Uiso 1 1 calc R
C4 C -0.1410(3) 0.3251(3) 0.1967(2) 0.0196(6) Uani 1 1 d .
C5 C -0.0406(3) 0.4242(2) 0.1620(2) 0.0170(6) Uani 1 1 d .
H5 H -0.0749 0.5085 0.1873 0.020 Uiso 1 1 calc R
C6 C 0.1105(3) 0.4016(2) 0.0904(2) 0.0171(6) Uani 1 1 d .
H6 H 0.1749 0.4711 0.0671 0.021 Uiso 1 1 calc R
C7 C 0.3272(4) 0.2550(3) -0.0238(2) 0.0224(6) Uani 1 1 d .
H7 H 0.3590 0.1623 -0.0205 0.027 Uiso 1 1 calc R
C8 C -0.3021(4) 0.3529(3) 0.2696(3) 0.0286(7) Uani 1 1 d .
H8A H -0.3267 0.2856 0.3249 0.043 Uiso 1 1 calc R
H8B H -0.3786 0.3561 0.2256 0.043 Uiso 1 1 calc R
H8C H -0.3066 0.4352 0.3062 0.043 Uiso 1 1 calc R
C10 C 0.2348(3) 0.2516(2) 0.4425(2) 0.0140(6) Uani 1 1 d .
C11 C 0.3788(3) 0.0761(2) 0.1970(2) 0.0207(6) Uani 1 1 d .
H11 H 0.3751 0.0507 0.1258 0.025 Uiso 1 1 calc R
C12 C 0.4509(3) 0.0869(2) 0.3506(2) 0.0161(6) Uani 1 1 d .
H12 H 0.5030 0.0732 0.4072 0.019 Uiso 1 1 calc R
C13 C 0.4879(3) 0.0272(2) 0.2511(2) 0.0204(6) Uani 1 1 d .
H13 H 0.5712 -0.0351 0.2243 0.024 Uiso 1 1 calc R
C21 C -0.1369(3) 0.1529(2) 0.4406(2) 0.0195(6) Uani 1 1 d .
H21 H -0.2147 0.1341 0.4045 0.023 Uiso 1 1 calc R
C22 C -0.0121(3) 0.1652(2) 0.5684(2) 0.0174(6) Uani 1 1 d .
H22 H 0.0166 0.1591 0.6359 0.021 Uiso 1 1 calc R
C23 C -0.1459(3) 0.1262(2) 0.5493(2) 0.0192(6) Uani 1 1 d .
H23 H -0.2291 0.0881 0.6005 0.023 Uiso 1 1 calc R
C31 C 0.2127(3) 0.5344(2) 0.2931(2) 0.0186(6) Uani 1 1 d .
H31 H 0.1843 0.5821 0.2360 0.022 Uiso 1 1 calc R
C32 C 0.3093(3) 0.4847(2) 0.4326(2) 0.0186(6) Uani 1 1 d .
H32 H 0.3596 0.4873 0.4905 0.022 Uiso 1 1 calc R
C33 C 0.2926(3) 0.5814(2) 0.3633(2) 0.0208(6) Uani 1 1 d .
H33 H 0.3286 0.6648 0.3631 0.025 Uiso 1 1 calc R
C71 C 0.4503(4) 0.3305(4) 0.0067(3) 0.0429(9) Uani 1 1 d .
H71A H 0.5522 0.3115 -0.0456 0.064 Uiso 1 1 calc R
H71B H 0.4572 0.3068 0.0808 0.064 Uiso 1 1 calc R
H71C H 0.4211 0.4218 0.0046 0.064 Uiso 1 1 calc R
C72 C 0.3162(4) 0.2850(3) -0.1400(3) 0.0367(8) Uani 1 1 d .
H72A H 0.4198 0.2700 -0.1912 0.055 Uiso 1 1 calc R
H72B H 0.2798 0.3745 -0.1442 0.055 Uiso 1 1 calc R
H72C H 0.2420 0.2300 -0.1593 0.055 Uiso 1 1 calc R
B1 B 0.1556(5) 0.8230(3) 0.1146(3) 0.0257(8) Uani 1 1 d .
N11 N 0.2808(3) 0.1630(2) 0.25797(19) 0.0169(5) Uani 1 1 d .
N12 N 0.3262(3) 0.16917(19) 0.35365(18) 0.0137(5) Uani 1 1 d .
N21 N -0.0053(3) 0.2082(2) 0.39286(19) 0.0160(5) Uani 1 1 d .
N22 N 0.0735(3) 0.2149(2) 0.47299(18) 0.0142(5) Uani 1 1 d .
N31 N 0.1810(3) 0.4137(2) 0.31629(19) 0.0158(5) Uani 1 1 d .
N32 N 0.2401(3) 0.38291(19) 0.40349(19) 0.0150(5) Uani 1 1 d .
O11 O 0.4780(2) 0.27335(19) 0.52190(17) 0.0241(5) Uani 1 1 d .
O12 O 0.2182(2) 0.32905(18) 0.63969(16) 0.0239(5) Uani 1 1 d .
O13 O 0.3042(2) 0.10649(18) 0.59525(17) 0.0228(5) Uani 1 1 d .
F1 F 0.2390(2) 0.81062(17) 0.19335(15) 0.0375(5) Uani 1 1 d .
F2 F 0.0125(2) 0.88798(17) 0.15819(19) 0.0492(6) Uani 1 1 d .
F3 F 0.2404(2) 0.89030(15) 0.02551(15) 0.0318(4) Uani 1 1 d .
F4 F 0.1312(2) 0.70127(15) 0.08147(16) 0.0357(5) Uani 1 1 d .
S1 S 0.31922(8) 0.23862(6) 0.56583(6) 0.01875(16) Uani 1 1 d .
Ru1 Ru 0.08921(3) 0.278705(19) 0.235266(18) 0.01282(8) Uani 1 1 d .

loop_
_atom_site_aniso_label
_atom_site_aniso_U_11
_atom_site_aniso_U_22
_atom_site_aniso_U_33
_atom_site_aniso_U_23
_atom_site_aniso_U_13
_atom_site_aniso_U_12
C1 0.0211(16) 0.0185(13) 0.0153(14) 0.0006(11) -0.0112(12) 0.0014(11)
C2 0.0316(17) 0.0106(12) 0.0191(15) -0.0001(11) -0.0176(13) -0.0044(11)
C3 0.0252(17) 0.0196(14) 0.0210(16) 0.0046(11) -0.0162(13) -0.0087(12)
C4 0.0202(16) 0.0229(14) 0.0202(15) 0.0037(12) -0.0135(13) -0.0023(12)
C5 0.0195(15) 0.0168(13) 0.0175(15) 0.0018(11) -0.0106(12) 0.0010(11)
C6 0.0272(16) 0.0144(13) 0.0152(14) 0.0073(10) -0.0145(12) -0.0057(11)
C7 0.0269(17) 0.0195(14) 0.0202(16) 0.0006(12) -0.0063(13) 0.0030(12)
C8 0.0224(18) 0.0338(17) 0.0306(18) 0.0090(14) -0.0094(14) -0.0024(13)
C10 0.0151(14) 0.0123(12) 0.0164(14) 0.0024(10) -0.0069(11) -0.0033(10)
C11 0.0270(17) 0.0170(13) 0.0183(15) -0.0020(11) -0.0061(13) -0.0009(12)
C12 0.0140(14) 0.0154(13) 0.0197(15) 0.0061(11) -0.0060(12) -0.0008(10)
C13 0.0198(16) 0.0148(13) 0.0256(16) 0.0004(11) -0.0053(13) 0.0030(11)
C21 0.0154(15) 0.0181(14) 0.0260(16) 0.0014(12) -0.0066(12) -0.0045(11)
C22 0.0182(15) 0.0165(13) 0.0150(14) 0.0028(11) -0.0010(12) 0.0022(11)
C23 0.0174(15) 0.0145(13) 0.0241(16) 0.0029(11) -0.0025(12) -0.0012(11)
C31 0.0234(16) 0.0104(12) 0.0242(16) 0.0039(11) -0.0102(13) -0.0027(11)
C32 0.0214(16) 0.0170(13) 0.0209(15) -0.0041(11) -0.0107(12) -0.0040(11)
C33 0.0253(17) 0.0126(13) 0.0269(17) -0.0027(11) -0.0104(13) -0.0045(11)
C71 0.024(2) 0.051(2) 0.050(2) -0.0064(18) -0.0011(17) -0.0078(16)
C72 0.039(2) 0.0417(19) 0.0239(18) 0.0069(15) -0.0024(16) 0.0127(16)
B1 0.038(2) 0.0162(16) 0.0239(19) 0.0047(13) -0.0093(16) -0.0054(14)
N11 0.0216(13) 0.0142(11) 0.0171(12) 0.0018(9) -0.0090(10) -0.0015(9)
N12 0.0149(12) 0.0135(11) 0.0145(12) 0.0009(9) -0.0068(10) -0.0012(9)
N21 0.0171(13) 0.0153(11) 0.0183(13) 0.0032(9) -0.0090(10) -0.0041(9)
N22 0.0135(12) 0.0152(11) 0.0150(12) 0.0029(9) -0.0058(10) -0.0011(9)
N31 0.0208(13) 0.0132(11) 0.0169(12) 0.0024(9) -0.0112(10) -0.0020(9)
N32 0.0181(13) 0.0116(10) 0.0176(12) 0.0009(9) -0.0081(10) -0.0031(9)
O11 0.0211(11) 0.0316(11) 0.0245(12) 0.0017(9) -0.0134(9) -0.0068(9)
O12 0.0288(12) 0.0266(11) 0.0182(11) -0.0026(8) -0.0094(9) -0.0008(9)
O13 0.0253(12) 0.0236(10) 0.0225(11) 0.0062(8) -0.0124(9) -0.0007(8)
F1 0.0571(14) 0.0332(10) 0.0284(11) 0.0050(8) -0.0198(10) -0.0129(9)
F2 0.0389(13) 0.0275(10) 0.0701(16) 0.0084(10) 0.0046(11) 0.0019(9)
F3 0.0464(12) 0.0231(9) 0.0249(10) 0.0056(7) -0.0074(9) -0.0027(8)
F4 0.0546(13) 0.0161(8) 0.0452(12) 0.0013(8) -0.0279(10) -0.0062(8)
S1 0.0213(4) 0.0224(4) 0.0160(4) 0.0019(3) -0.0110(3) -0.0019(3)
Ru1 0.01636(13) 0.00963(11) 0.01514(12) 0.00171(8) -0.00849(9) -0.00278(8)

loop_
_atom_type_symbol
_atom_type_description
_atom_type_scat_dispersion_real
_atom_type_scat_dispersion_imag
_atom_type_scat_source
C C 0.0033 0.0016 'International Tables Vol C Tables 4.2.6.8 and 6.1.1.4'
H H 0.0000 0.0000 'International Tables Vol C Tables 4.2.6.8 and 6.1.1.4'
B B 0.0013 0.0007 'International Tables Vol C Tables 4.2.6.8 and 6.1.1.4'
N N 0.0061 0.0033 'International Tables Vol C Tables 4.2.6.8 and 6.1.1.4'
O O 0.0106 0.0060 'International Tables Vol C Tables 4.2.6.8 and 6.1.1.4'
F F 0.0171 0.0103 'International Tables Vol C Tables 4.2.6.8 and 6.1.1.4'
S S 0.1246 0.1234 'International Tables Vol C Tables 4.2.6.8 and 6.1.1.4'
Ru Ru -1.2594 0.8363 'International Tables Vol C Tables 4.2.6.8 and 6.1.1.4'

loop_
_geom_angle_atom_site_label_1
_geom_angle_atom_site_label_2
_geom_angle_atom_site_label_3
_geom_angle
C6 C1 C2 118.0(3)
C6 C1 C7 120.7(3)
C2 C1 C7 121.2(2)
C6 C1 Ru1 70.70(16)
C2 C1 Ru1 70.36(16)
C7 C1 Ru1 130.82(19)
C3 C2 C1 120.7(2)
C3 C2 Ru1 71.47(16)
C1 C2 Ru1 71.79(15)
C3 C2 H2 119.7
C1 C2 H2 119.7
Ru1 C2 H2 129.6
C2 C3 C4 121.4(3)
C2 C3 Ru1 71.72(15)
C4 C3 Ru1 72.66(15)
C2 C3 H3 119.3
C4 C3 H3 119.3
Ru1 C3 H3 128.7
C5 C4 C3 117.4(3)
C5 C4 C8 120.2(3)
C3 C4 C8 122.4(3)
C5 C4 Ru1 69.78(16)
C3 C4 Ru1 69.71(15)
C8 C4 Ru1 131.4(2)
C4 C5 C6 121.5(2)
C4 C5 Ru1 73.32(16)
C6 C5 Ru1 71.47(15)
C4 C5 H5 119.2
C6 C5 H5 119.2
Ru1 C5 H5 128.2
C1 C6 C5 120.9(3)
C1 C6 Ru1 72.39(15)
C5 C6 Ru1 70.93(15)
C1 C6 H6 119.5
C5 C6 H6 119.5
Ru1 C6 H6 129.7
C1 C7 C71 112.8(2)
C1 C7 C72 108.5(2)
C71 C7 C72 111.4(3)
C1 C7 H7 108.0
C71 C7 H7 108.0
C72 C7 H7 108.0
C4 C8 H8A 109.5
C4 C8 H8B 109.5
H8A C8 H8B 109.5
C4 C8 H8C 109.5
H8A C8 H8C 109.5
H8B C8 H8C 109.5
N22 C10 N32 109.7(2)
N22 C10 N12 109.2(2)
N32 C10 N12 108.4(2)
N22 C10 S1 109.75(18)
N32 C10 S1 108.98(17)
N12 C10 S1 110.77(17)
N11 C11 C13 110.8(3)
N11 C11 H11 124.6
C13 C11 H11 124.6
N12 C12 C13 107.2(2)
N12 C12 H12 126.4
C13 C12 H12 126.4
C12 C13 C11 105.9(2)
C12 C13 H13 127.0
C11 C13 H13 127.0
N21 C21 C23 111.3(3)
N21 C21 H21 124.4
C23 C21 H21 124.4
C23 C22 N22 107.3(3)
C23 C22 H22 126.3
N22 C22 H22 126.3
C22 C23 C21 106.3(3)
C22 C23 H23 126.9
C21 C23 H23 126.9
N31 C31 C33 111.0(2)
N31 C31 H31 124.5
C33 C31 H31 124.5
C33 C32 N32 107.1(2)
C33 C32 H32 126.5
N32 C32 H32 126.5
C32 C33 C31 106.2(2)
C32 C33 H33 126.9
C31 C33 H33 126.9
C7 C71 H71A 109.5
C7 C71 H71B 109.5
H71A C71 H71B 109.5
C7 C71 H71C 109.5
H71A C71 H71C 109.5
H71B C71 H71C 109.5
C7 C72 H72A 109.5
C7 C72 H72B 109.5
H72A C72 H72B 109.5
C7 C72 H72C 109.5
H72A C72 H72C 109.5
H72B C72 H72C 109.5
F2 B1 F1 109.7(3)
F2 B1 F3 109.4(3)
F1 B1 F3 109.4(3)
F2 B1 F4 109.5(3)
F1 B1 F4 108.7(2)
F3 B1 F4 110.1(3)
C11 N11 N12 105.5(2)
C11 N11 Ru1 133.96(19)
N12 N11 Ru1 120.53(16)
C12 N12 N11 110.5(2)
C12 N12 C10 129.9(2)
N11 N12 C10 119.4(2)
C21 N21 N22 105.2(2)
C21 N21 Ru1 134.02(19)
N22 N21 Ru1 120.82(17)
C22 N22 N21 110.0(2)
C22 N22 C10 130.3(2)
N21 N22 C10 118.9(2)
C31 N31 N32 105.6(2)
C31 N31 Ru1 131.81(19)
N32 N31 Ru1 122.17(15)
N31 N32 C32 110.2(2)
N31 N32 C10 118.5(2)
C32 N32 C10 131.0(2)
O12 S1 O13 116.40(13)
O12 S1 O11 115.75(12)
O13 S1 O11 114.50(12)
O12 S1 C10 101.64(12)
O13 S1 C10 102.51(11)
O11 S1 C10 102.94(12)
N31 Ru1 N21 84.44(9)
N31 Ru1 N11 83.03(8)
N21 Ru1 N11 79.34(9)
N31 Ru1 C5 92.87(9)
N21 Ru1 C5 121.23(10)
N11 Ru1 C5 158.67(10)
N31 Ru1 C3 156.66(10)
N21 Ru1 C3 95.92(10)
N11 Ru1 C3 120.05(9)
C5 Ru1 C3 66.93(10)
N31 Ru1 C6 91.97(9)
N21 Ru1 C6 158.48(10)
N11 Ru1 C6 121.36(10)
C5 Ru1 C6 37.60(10)
C3 Ru1 C6 79.14(10)
N31 Ru1 C2 154.59(10)
N21 Ru1 C2 120.37(9)
N11 Ru1 C2 95.55(9)
C5 Ru1 C2 79.24(10)
C3 Ru1 C2 36.81(11)
C6 Ru1 C2 67.02(10)
N31 Ru1 C1 116.85(10)
N21 Ru1 C1 157.63(9)
N11 Ru1 C1 95.73(9)
C5 Ru1 C1 67.41(10)
C3 Ru1 C1 67.46(11)
C6 Ru1 C1 36.91(10)
C2 Ru1 C1 37.85(10)
N31 Ru1 C4 119.04(9)
N21 Ru1 C4 95.95(10)
N11 Ru1 C4 157.13(9)
C5 Ru1 C4 36.90(10)
C3 Ru1 C4 37.64(10)
C6 Ru1 C4 67.30(10)
C2 Ru1 C4 67.31(11)
C1 Ru1 C4 80.07(11)

loop_
_geom_bond_atom_site_label_1
_geom_bond_atom_site_label_2
_geom_bond_distance
C1 C6 1.399(4)
C1 C2 1.434(4)
C1 C7 1.508(4)
C1 Ru1 2.219(3)
C2 C3 1.389(4)
C2 Ru1 2.201(3)
C2 H2 0.9500
C3 C4 1.431(4)
C3 Ru1 2.197(3)
C3 H3 0.9500
C4 C5 1.402(4)
C4 C8 1.496(4)
C4 Ru1 2.236(3)
C5 C6 1.414(4)
C5 Ru1 2.191(3)
C5 H5 0.9500
C6 Ru1 2.198(3)
C6 H6 0.9500
C7 C71 1.516(4)
C7 C72 1.522(4)
C7 H7 1.0000
C8 H8A 0.9800
C8 H8B 0.9800
C8 H8C 0.9800
C10 N22 1.452(3)
C10 N32 1.458(3)
C10 N12 1.460(3)
C10 S1 1.894(3)
C11 N11 1.325(3)
C11 C13 1.390(4)
C11 H11 0.9500
C12 N12 1.351(3)
C12 C13 1.365(4)
C12 H12 0.9500
C13 H13 0.9500
C21 N21 1.329(3)
C21 C23 1.379(4)
C21 H21 0.9500
C22 C23 1.356(4)
C22 N22 1.362(4)
C22 H22 0.9500
C23 H23 0.9500
C31 N31 1.328(3)
C31 C33 1.382(4)
C31 H31 0.9500
C32 C33 1.357(4)
C32 N32 1.365(3)
C32 H32 0.9500
C33 H33 0.9500
C71 H71A 0.9800
C71 H71B 0.9800
C71 H71C 0.9800
C72 H72A 0.9800
C72 H72B 0.9800
C72 H72C 0.9800
B1 F2 1.382(4)
B1 F1 1.384(4)
B1 F3 1.390(4)
B1 F4 1.398(4)
N11 N12 1.372(3)
N11 Ru1 2.101(2)
N21 N22 1.374(3)
N21 Ru1 2.092(2)
N31 N32 1.362(3)
N31 Ru1 2.082(2)
O11 S1 1.437(2)
O12 S1 1.434(2)
O13 S1 1.437(2)
